data_4108523
loop_
_publ_author_name
'Takahiro Sasamori'
'Koji Hironaka'
'Yusuke Sugiyama'
'Nozomi Takagi'
'Shigeru Nagase'
'Yoshinobu Hosoi'
'Yukio Furukawa'
'Norihiro Tokitoh'

_publ_section_title
;
 Synthesis and Reactions of a Stable 1,2-Diaryl-1,2-dibromodisilene: A
 Precursor for Substituted Disilenes and a 1,2-Diaryldisilyne
;
_journal_name_full 'Journal of the American Chemical Society'
_journal_page_first 13856
_journal_page_last 13857
_journal_paper_doi 10.1021/ja8061002
_journal_volume 130
_journal_year 2008
_chemical_formula_moiety 'C60 H134 Br2 Si16'
_chemical_formula_sum 'C60 H134 Br2 Si16'
_chemical_formula_weight 1464.93
_chemical_name_systematic
; 
 ? 
;
_space_group_IT_number 2
_symmetry_cell_setting triclinic
_symmetry_Int_Tables_number 2
_symmetry_space_group_name_Hall '-P 1'
_symmetry_space_group_name_H-M 'P -1'
_atom_sites_solution_hydrogens geom
_atom_sites_solution_primary direct
_atom_sites_solution_secondary difmap
_audit_creation_method SHELXL-97
_cell_angle_alpha 100.2394(10)
_cell_angle_beta 97.9372(7)
_cell_angle_gamma 98.9409(6)
_cell_formula_units_Z 2
_cell_length_a 13.3216(2)
_cell_length_b 17.9584(3)
_cell_length_c 18.3048(3)
_cell_measurement_temperature 103(2)
_cell_measurement_theta_max 25.5
_cell_measurement_theta_min 2.13
_cell_volume 4194.73(12)
_computing_cell_refinement HKL2000
_computing_data_collection CrystalClear
_computing_data_reduction HKL2000
_computing_structure_refinement 'SHELXL-97 (Sheldrick, 1997)'
_computing_structure_solution SIR-97
_diffrn_ambient_temperature 103(2)
_diffrn_detector_area_resol_mean 7.31
_diffrn_measured_fraction_theta_full 0.992
_diffrn_measured_fraction_theta_max 0.992
_diffrn_measurement_device_type 'Rigaku Mercury'
_diffrn_measurement_method \w
_diffrn_radiation_monochromator graphite
_diffrn_radiation_source 'fine-focus sealed tube'
_diffrn_radiation_type MoK\a
_diffrn_radiation_wavelength 0.71069
_diffrn_reflns_av_R_equivalents 0.0288
_diffrn_reflns_av_sigmaI/netI 0.0450
_diffrn_reflns_limit_h_max 16
_diffrn_reflns_limit_h_min -16
_diffrn_reflns_limit_k_max 21
_diffrn_reflns_limit_k_min -21
_diffrn_reflns_limit_l_max 22
_diffrn_reflns_limit_l_min -22
_diffrn_reflns_number 37457
_diffrn_reflns_theta_full 25.50
_diffrn_reflns_theta_max 25.50
_diffrn_reflns_theta_min 2.13
_exptl_absorpt_coefficient_mu 1.227
_exptl_absorpt_correction_T_max 0.8871
_exptl_absorpt_correction_T_min 0.7914
_exptl_absorpt_correction_type multi-scan
_exptl_absorpt_process_details 'Jacobson, R. (1998) Private communication'
_exptl_crystal_colour yellow
_exptl_crystal_density_diffrn 1.160
_exptl_crystal_description prism
_exptl_crystal_F_000 1576
_exptl_crystal_size_max 0.20
_exptl_crystal_size_mid 0.15
_exptl_crystal_size_min 0.10
_refine_diff_density_max 0.502
_refine_diff_density_min -0.311
_refine_diff_density_rms 0.057
_refine_ls_extinction_method none
_refine_ls_goodness_of_fit_ref 1.030
_refine_ls_hydrogen_treatment constr
_refine_ls_matrix_type full
_refine_ls_number_parameters 745
_refine_ls_number_reflns 15485
_refine_ls_number_restraints 0
_refine_ls_restrained_S_all 1.030
_refine_ls_R_factor_all 0.0415
_refine_ls_R_factor_gt 0.0288
_refine_ls_shift/su_max 0.001
_refine_ls_shift/su_mean 0.000
_refine_ls_structure_factor_coef Fsqd
_refine_ls_weighting_details 'calc w=1/[\s^2^(Fo^2^)+(0.0335P)^2^+0.0000P] where P=(Fo^2^+2Fc^2^)/3'
_refine_ls_weighting_scheme calc
_refine_ls_wR_factor_gt 0.0671
_refine_ls_wR_factor_ref 0.0706
_reflns_number_gt 12606
_reflns_number_total 15485
_reflns_threshold_expression >2sigma(I)
_cod_data_source_file ja8061002_si_001.cif
_cod_data_source_block si2br2
_cod_original_cell_volume 4194.72(12)
_cod_original_sg_symbol_Hall '    -P 1'
_cod_database_code 4108523

loop_
_symmetry_equiv_pos_as_xyz
'x, y, z'
'-x, -y, -z'

loop_
_atom_site_label
_atom_site_type_symbol
_atom_site_fract_x
_atom_site_fract_y
_atom_site_fract_z
_atom_site_U_iso_or_equiv
_atom_site_adp_type
_atom_site_occupancy
_atom_site_symmetry_multiplicity
_atom_site_calc_flag
_atom_site_refinement_flags
Si1 Si 0.03269(4) 0.24985(3) 0.30224(3) 0.01432(12) Uani 1 1 d .
Si2 Si 0.05225(4) 0.19760(3) 0.40367(3) 0.01431(12) Uani 1 1 d .
Br1 Br 0.000378(16) 0.368189(12) 0.341673(11) 0.02191(6) Uani 1 1 d .
Br2 Br 0.088396(16) 0.080361(11) 0.362323(11) 0.01977(6) Uani 1 1 d .
C1 C -0.04306(14) 0.21301(10) 0.20408(10) 0.0128(4) Uani 1 1 d .
C2 C -0.13724(14) 0.15958(10) 0.18313(10) 0.0129(4) Uani 1 1 d .
C3 C -0.19484(14) 0.15271(11) 0.11129(10) 0.0144(4) Uani 1 1 d .
H1 H -0.2589 0.1178 0.0981 0.017 Uiso 1 1 calc R
C4 C -0.16327(14) 0.19441(11) 0.05775(10) 0.0140(4) Uani 1 1 d .
C5 C -0.06518(14) 0.24062(11) 0.07815(10) 0.0137(4) Uani 1 1 d .
H2 H -0.0386 0.2667 0.0421 0.016 Uiso 1 1 calc R
C6 C -0.00409(14) 0.25041(10) 0.14915(11) 0.0133(4) Uani 1 1 d .
C7 C -0.17739(14) 0.11077(11) 0.23628(11) 0.0139(4) Uani 1 1 d .
H3 H -0.1214 0.1259 0.2814 0.017 Uiso 1 1 calc R
C8 C -0.23335(15) 0.18662(11) -0.01975(11) 0.0162(4) Uani 1 1 d .
C9 C 0.10408(14) 0.29861(11) 0.16432(11) 0.0147(4) Uani 1 1 d .
H4 H 0.1221 0.3112 0.2205 0.018 Uiso 1 1 calc R
Si3 Si -0.18000(4) 0.00374(3) 0.20549(3) 0.01707(12) Uani 1 1 d .
Si4 Si -0.29323(4) 0.14140(3) 0.27541(3) 0.01619(12) Uani 1 1 d .
Si5 Si -0.25732(5) 0.07911(3) -0.06885(3) 0.02065(13) Uani 1 1 d .
Si6 Si -0.35846(4) 0.22218(4) -0.00218(3) 0.02223(13) Uani 1 1 d .
Si7 Si -0.17019(4) 0.24549(3) -0.08584(3) 0.01995(13) Uani 1 1 d .
Si8 Si 0.20067(4) 0.23610(3) 0.13429(3) 0.01676(12) Uani 1 1 d .
Si9 Si 0.11653(4) 0.39688(3) 0.13719(3) 0.01757(13) Uani 1 1 d .
C10 C -0.05798(16) -0.01181(12) 0.17068(12) 0.0241(5) Uani 1 1 d .
H5 H 0.0006 0.0080 0.2119 0.036 Uiso 1 1 calc R
H6 H -0.0493 0.0154 0.1294 0.036 Uiso 1 1 calc R
H7 H -0.0612 -0.0670 0.1525 0.036 Uiso 1 1 calc R
C11 C -0.19391(17) -0.04182(12) 0.28843(12) 0.0258(5) Uani 1 1 d .
H8 H -0.2639 -0.0426 0.2996 0.039 Uiso 1 1 calc R
H9 H -0.1439 -0.0121 0.3322 0.039 Uiso 1 1 calc R
H10 H -0.1813 -0.0946 0.2771 0.039 Uiso 1 1 calc R
C12 C -0.28613(17) -0.04877(12) 0.12709(12) 0.0275(5) Uani 1 1 d .
H11 H -0.2881 -0.1043 0.1212 0.041 Uiso 1 1 calc R
H12 H -0.2738 -0.0327 0.0802 0.041 Uiso 1 1 calc R
H13 H -0.3522 -0.0368 0.1388 0.041 Uiso 1 1 calc R
C13 C -0.28757(16) 0.24602(12) 0.27464(12) 0.0239(5) Uani 1 1 d .
H14 H -0.3458 0.2634 0.2956 0.036 Uiso 1 1 calc R
H15 H -0.2912 0.2538 0.2228 0.036 Uiso 1 1 calc R
H16 H -0.2228 0.2757 0.3052 0.036 Uiso 1 1 calc R
C14 C -0.28234(16) 0.12883(12) 0.37517(11) 0.0234(5) Uani 1 1 d .
H17 H -0.2164 0.1584 0.4041 0.035 Uiso 1 1 calc R
H18 H -0.2857 0.0742 0.3765 0.035 Uiso 1 1 calc R
H19 H -0.3392 0.1472 0.3972 0.035 Uiso 1 1 calc R
C15 C -0.42120(16) 0.08338(13) 0.22493(12) 0.0265(5) Uani 1 1 d .
H20 H -0.4765 0.1090 0.2411 0.040 Uiso 1 1 calc R
H21 H -0.4294 0.0319 0.2368 0.040 Uiso 1 1 calc R
H22 H -0.4245 0.0789 0.1705 0.040 Uiso 1 1 calc R
C16 C -0.14146(17) 0.03752(12) -0.03943(12) 0.0242(5) Uani 1 1 d .
H23 H -0.1343 0.0372 0.0145 0.036 Uiso 1 1 calc R
H24 H -0.0797 0.0689 -0.0493 0.036 Uiso 1 1 calc R
H25 H -0.1498 -0.0153 -0.0680 0.036 Uiso 1 1 calc R
C17 C -0.37424(17) 0.01896(13) -0.04797(13) 0.0302(5) Uani 1 1 d .
H26 H -0.3763 -0.0354 -0.0695 0.045 Uiso 1 1 calc R
H27 H -0.4365 0.0350 -0.0702 0.045 Uiso 1 1 calc R
H28 H -0.3709 0.0259 0.0067 0.045 Uiso 1 1 calc R
C18 C -0.28231(19) 0.05814(13) -0.17479(12) 0.0327(6) Uani 1 1 d .
H29 H -0.2231 0.0837 -0.1931 0.049 Uiso 1 1 calc R
H30 H -0.3442 0.0773 -0.1928 0.049 Uiso 1 1 calc R
H31 H -0.2927 0.0024 -0.1937 0.049 Uiso 1 1 calc R
C19 C -0.3322(2) 0.32659(15) 0.04221(19) 0.0600(9) Uani 1 1 d .
H32 H -0.3933 0.3402 0.0617 0.090 Uiso 1 1 calc R
H33 H -0.3159 0.3571 0.0046 0.090 Uiso 1 1 calc R
H34 H -0.2737 0.3373 0.0837 0.090 Uiso 1 1 calc R
C20 C -0.43340(17) 0.17644(14) 0.06260(13) 0.0308(6) Uani 1 1 d .
H35 H -0.3924 0.1886 0.1134 0.046 Uiso 1 1 calc R
H36 H -0.4493 0.1205 0.0444 0.046 Uiso 1 1 calc R
H37 H -0.4978 0.1963 0.0640 0.046 Uiso 1 1 calc R
C21 C -0.45413(18) 0.20437(17) -0.09153(14) 0.0449(7) Uani 1 1 d .
H38 H -0.5218 0.2118 -0.0795 0.067 Uiso 1 1 calc R
H39 H -0.4592 0.1515 -0.1190 0.067 Uiso 1 1 calc R
H40 H -0.4315 0.2405 -0.1229 0.067 Uiso 1 1 calc R
C22 C -0.05204(16) 0.20879(13) -0.11029(12) 0.0254(5) Uani 1 1 d .
H41 H -0.0119 0.2458 -0.1334 0.038 Uiso 1 1 calc R
H42 H -0.0726 0.1592 -0.1458 0.038 Uiso 1 1 calc R
H43 H -0.0099 0.2022 -0.0644 0.038 Uiso 1 1 calc R
C23 C -0.25412(18) 0.24280(14) -0.17851(12) 0.0319(6) Uani 1 1 d .
H44 H -0.2108 0.2594 -0.2139 0.048 Uiso 1 1 calc R
H45 H -0.3034 0.2774 -0.1705 0.048 Uiso 1 1 calc R
H46 H -0.2917 0.1902 -0.1992 0.048 Uiso 1 1 calc R
C24 C -0.13327(18) 0.35225(12) -0.04868(13) 0.0310(6) Uani 1 1 d .
H47 H -0.1047 0.3622 0.0052 0.046 Uiso 1 1 calc R
H48 H -0.1944 0.3759 -0.0560 0.046 Uiso 1 1 calc R
H49 H -0.0814 0.3743 -0.0758 0.046 Uiso 1 1 calc R
C25 C 0.16816(17) 0.18753(13) 0.03285(11) 0.0253(5) Uani 1 1 d .
H50 H 0.2201 0.1564 0.0205 0.038 Uiso 1 1 calc R
H51 H 0.1672 0.2265 0.0015 0.038 Uiso 1 1 calc R
H52 H 0.1001 0.1542 0.0233 0.038 Uiso 1 1 calc R
C26 C 0.33336(15) 0.29551(13) 0.15177(13) 0.0257(5) Uani 1 1 d .
H53 H 0.3838 0.2616 0.1454 0.038 Uiso 1 1 calc R
H54 H 0.3484 0.3262 0.2032 0.038 Uiso 1 1 calc R
H55 H 0.3374 0.3299 0.1158 0.038 Uiso 1 1 calc R
C27 C 0.20136(16) 0.15990(12) 0.19138(12) 0.0219(5) Uani 1 1 d .
H56 H 0.1350 0.1242 0.1779 0.033 Uiso 1 1 calc R
H57 H 0.2126 0.1838 0.2450 0.033 Uiso 1 1 calc R
H58 H 0.2569 0.1316 0.1813 0.033 Uiso 1 1 calc R
C28 C 0.22858(16) 0.46387(12) 0.20069(13) 0.0277(5) Uani 1 1 d .
H59 H 0.2315 0.5157 0.1900 0.042 Uiso 1 1 calc R
H60 H 0.2925 0.4458 0.1921 0.042 Uiso 1 1 calc R
H61 H 0.2204 0.4653 0.2533 0.042 Uiso 1 1 calc R
C29 C -0.00026(16) 0.43875(12) 0.15244(12) 0.0240(5) Uani 1 1 d .
H62 H 0.0015 0.4560 0.2066 0.036 Uiso 1 1 calc R
H63 H -0.0622 0.3996 0.1313 0.036 Uiso 1 1 calc R
H64 H -0.0015 0.4827 0.1275 0.036 Uiso 1 1 calc R
C30 C 0.14060(17) 0.39286(12) 0.03806(12) 0.0262(5) Uani 1 1 d .
H65 H 0.0869 0.3541 0.0035 0.039 Uiso 1 1 calc R
H66 H 0.2082 0.3791 0.0340 0.039 Uiso 1 1 calc R
H67 H 0.1392 0.4433 0.0250 0.039 Uiso 1 1 calc R
C31 C 0.13333(14) 0.24907(10) 0.49737(10) 0.0127(4) Uani 1 1 d .
C32 C 0.24325(14) 0.26325(11) 0.51086(11) 0.0141(4) Uani 1 1 d .
C33 C 0.29536(14) 0.30275(11) 0.58205(11) 0.0139(4) Uani 1 1 d .
H68 H 0.3686 0.3125 0.5903 0.017 Uiso 1 1 calc R
C34 C 0.24614(14) 0.32888(11) 0.64215(11) 0.0141(4) Uani 1 1 d .
C35 C 0.13816(14) 0.31252(10) 0.62716(10) 0.0135(4) Uani 1 1 d .
H69 H 0.1019 0.3289 0.6665 0.016 Uiso 1 1 calc R
C36 C 0.08082(14) 0.27320(10) 0.55699(11) 0.0127(4) Uani 1 1 d .
C37 C 0.30497(14) 0.23421(11) 0.45149(11) 0.0155(4) Uani 1 1 d .
H70 H 0.2508 0.2092 0.4067 0.019 Uiso 1 1 calc R
C38 C 0.30843(15) 0.37800(11) 0.71826(11) 0.0159(4) Uani 1 1 d .
C39 C -0.03635(14) 0.25627(11) 0.54858(10) 0.0127(4) Uani 1 1 d .
H71 H -0.0591 0.2380 0.4930 0.015 Uiso 1 1 calc R
Si10 Si 0.38768(4) 0.31140(3) 0.41584(3) 0.02001(13) Uani 1 1 d .
Si11 Si 0.36833(4) 0.15090(3) 0.47493(3) 0.01894(13) Uani 1 1 d .
Si12 Si 0.31742(4) 0.48386(3) 0.70633(3) 0.01817(13) Uani 1 1 d .
Si13 Si 0.44405(4) 0.35215(3) 0.73847(3) 0.02099(13) Uani 1 1 d .
Si14 Si 0.24829(4) 0.36828(3) 0.80743(3) 0.01888(13) Uani 1 1 d .
Si15 Si -0.10070(4) 0.34309(3) 0.57080(3) 0.01572(12) Uani 1 1 d .
Si16 Si -0.08154(4) 0.16787(3) 0.58780(3) 0.01450(12) Uani 1 1 d .
C40 C 0.30443(16) 0.37562(13) 0.37865(13) 0.0273(5) Uani 1 1 d .
H72 H 0.2661 0.3957 0.4174 0.041 Uiso 1 1 calc R
H73 H 0.2558 0.3463 0.3340 0.041 Uiso 1 1 calc R
H74 H 0.3477 0.4186 0.3650 0.041 Uiso 1 1 calc R
C41 C 0.44825(17) 0.26239(14) 0.33860(12) 0.0296(5) Uani 1 1 d .
H75 H 0.4805 0.3008 0.3129 0.044 Uiso 1 1 calc R
H76 H 0.3952 0.2247 0.3024 0.044 Uiso 1 1 calc R
H77 H 0.5007 0.2361 0.3601 0.044 Uiso 1 1 calc R
C42 C 0.49616(16) 0.37518(13) 0.48488(13) 0.0278(5) Uani 1 1 d .
H78 H 0.5375 0.4085 0.4588 0.042 Uiso 1 1 calc R
H79 H 0.5395 0.3436 0.5084 0.042 Uiso 1 1 calc R
H80 H 0.4686 0.4070 0.5237 0.042 Uiso 1 1 calc R
C43 C 0.37512(17) 0.08211(13) 0.38656(12) 0.0297(5) Uani 1 1 d .
H81 H 0.3946 0.0350 0.3994 0.045 Uiso 1 1 calc R
H82 H 0.4267 0.1060 0.3603 0.045 Uiso 1 1 calc R
H83 H 0.3076 0.0693 0.3537 0.045 Uiso 1 1 calc R
C44 C 0.50389(16) 0.18443(13) 0.52696(13) 0.0273(5) Uani 1 1 d .
H84 H 0.5047 0.2239 0.5716 0.041 Uiso 1 1 calc R
H85 H 0.5473 0.2061 0.4940 0.041 Uiso 1 1 calc R
H86 H 0.5306 0.1408 0.5425 0.041 Uiso 1 1 calc R
C45 C 0.29173(16) 0.09701(12) 0.53345(12) 0.0231(5) Uani 1 1 d .
H87 H 0.3287 0.0581 0.5498 0.035 Uiso 1 1 calc R
H88 H 0.2244 0.0717 0.5035 0.035 Uiso 1 1 calc R
H89 H 0.2819 0.1330 0.5777 0.035 Uiso 1 1 calc R
C46 C 0.31110(18) 0.48994(13) 0.60490(12) 0.0294(5) Uani 1 1 d .
H90 H 0.2470 0.4579 0.5755 0.044 Uiso 1 1 calc R
H91 H 0.3702 0.4716 0.5862 0.044 Uiso 1 1 calc R
H92 H 0.3128 0.5435 0.5999 0.044 Uiso 1 1 calc R
C47 C 0.43737(17) 0.55069(12) 0.76084(14) 0.0323(6) Uani 1 1 d .
H93 H 0.4365 0.6027 0.7517 0.048 Uiso 1 1 calc R
H94 H 0.4981 0.5328 0.7446 0.048 Uiso 1 1 calc R
H95 H 0.4401 0.5514 0.8147 0.048 Uiso 1 1 calc R
C48 C 0.20833(17) 0.52893(12) 0.73656(13) 0.0266(5) Uani 1 1 d .
H96 H 0.2135 0.5802 0.7243 0.040 Uiso 1 1 calc R
H97 H 0.2117 0.5335 0.7910 0.040 Uiso 1 1 calc R
H98 H 0.1426 0.4967 0.7102 0.040 Uiso 1 1 calc R
C49 C 0.53920(16) 0.39139(13) 0.68121(13) 0.0291(5) Uani 1 1 d .
H99 H 0.6050 0.4148 0.7143 0.044 Uiso 1 1 calc R
H100 H 0.5123 0.4304 0.6570 0.044 Uiso 1 1 calc R
H101 H 0.5498 0.3494 0.6425 0.044 Uiso 1 1 calc R
C50 C 0.43569(17) 0.24506(13) 0.72098(12) 0.0278(5) Uani 1 1 d .
H102 H 0.3918 0.2215 0.6723 0.042 Uiso 1 1 calc R
H103 H 0.4060 0.2247 0.7611 0.042 Uiso 1 1 calc R
H104 H 0.5049 0.2330 0.7204 0.042 Uiso 1 1 calc R
C51 C 0.51393(17) 0.39011(14) 0.83788(12) 0.0306(5) Uani 1 1 d .
H105 H 0.4740 0.3684 0.8728 0.046 Uiso 1 1 calc R
H106 H 0.5223 0.4464 0.8495 0.046 Uiso 1 1 calc R
H107 H 0.5819 0.3753 0.8431 0.046 Uiso 1 1 calc R
C52 C 0.25707(18) 0.27370(13) 0.83560(12) 0.0285(5) Uani 1 1 d .
H108 H 0.2156 0.2674 0.8751 0.043 Uiso 1 1 calc R
H109 H 0.3292 0.2726 0.8547 0.043 Uiso 1 1 calc R
H110 H 0.2310 0.2317 0.7917 0.043 Uiso 1 1 calc R
C53 C 0.31206(17) 0.44816(13) 0.89008(12) 0.0275(5) Uani 1 1 d .
H111 H 0.2674 0.4864 0.8975 0.041 Uiso 1 1 calc R
H112 H 0.3783 0.4728 0.8801 0.041 Uiso 1 1 calc R
H113 H 0.3236 0.4268 0.9355 0.041 Uiso 1 1 calc R
C54 C 0.10808(15) 0.37317(12) 0.80463(11) 0.0223(5) Uani 1 1 d .
H114 H 0.0659 0.3245 0.7756 0.033 Uiso 1 1 calc R
H115 H 0.0920 0.4156 0.7807 0.033 Uiso 1 1 calc R
H116 H 0.0932 0.3820 0.8561 0.033 Uiso 1 1 calc R
C55 C -0.01590(17) 0.43021(12) 0.55808(12) 0.0246(5) Uani 1 1 d .
H117 H 0.0068 0.4197 0.5092 0.037 Uiso 1 1 calc R
H118 H 0.0444 0.4442 0.5984 0.037 Uiso 1 1 calc R
H119 H -0.0540 0.4728 0.5599 0.037 Uiso 1 1 calc R
C56 C -0.13569(17) 0.36095(13) 0.66741(12) 0.0281(5) Uani 1 1 d .
H120 H -0.0736 0.3676 0.7053 0.042 Uiso 1 1 calc R
H121 H -0.1860 0.3170 0.6725 0.042 Uiso 1 1 calc R
H122 H -0.1658 0.4076 0.6749 0.042 Uiso 1 1 calc R
C57 C -0.22264(16) 0.32700(13) 0.50129(13) 0.0275(5) Uani 1 1 d .
H123 H -0.2560 0.3720 0.5104 0.041 Uiso 1 1 calc R
H124 H -0.2692 0.2812 0.5070 0.041 Uiso 1 1 calc R
H125 H -0.2067 0.3194 0.4501 0.041 Uiso 1 1 calc R
C58 C -0.22456(15) 0.14793(13) 0.58338(12) 0.0241(5) Uani 1 1 d .
H126 H -0.2446 0.1004 0.6013 0.036 Uiso 1 1 calc R
H127 H -0.2589 0.1421 0.5312 0.036 Uiso 1 1 calc R
H128 H -0.2452 0.1909 0.6153 0.036 Uiso 1 1 calc R
C59 C -0.04371(17) 0.08410(12) 0.52957(12) 0.0246(5) Uani 1 1 d .
H129 H 0.0314 0.0931 0.5329 0.037 Uiso 1 1 calc R
H130 H -0.0765 0.0777 0.4770 0.037 Uiso 1 1 calc R
H131 H -0.0661 0.0374 0.5482 0.037 Uiso 1 1 calc R
C60 C -0.02208(17) 0.17566(12) 0.68757(11) 0.0242(5) Uani 1 1 d .
H132 H -0.0408 0.1263 0.7025 0.036 Uiso 1 1 calc R
H133 H -0.0472 0.2158 0.7199 0.036 Uiso 1 1 calc R
H134 H 0.0531 0.1890 0.6928 0.036 Uiso 1 1 calc R

loop_
_atom_site_aniso_label
_atom_site_aniso_U_11
_atom_site_aniso_U_22
_atom_site_aniso_U_33
_atom_site_aniso_U_23
_atom_site_aniso_U_13
_atom_site_aniso_U_12
Si1 0.0152(3) 0.0150(3) 0.0126(3) 0.0031(2) 0.0021(2) 0.0021(2)
Si2 0.0141(3) 0.0166(3) 0.0121(3) 0.0032(2) 0.0025(2) 0.0021(2)
Br1 0.02724(12) 0.01752(11) 0.02005(11) -0.00036(9) 0.00208(9) 0.00786(9)
Br2 0.02414(12) 0.01553(11) 0.01934(11) 0.00324(9) 0.00310(9) 0.00359(8)
C1 0.0142(10) 0.0122(10) 0.0124(10) 0.0019(8) 0.0035(8) 0.0034(8)
C2 0.0141(10) 0.0122(10) 0.0140(10) 0.0024(8) 0.0051(8) 0.0052(8)
C3 0.0123(10) 0.0127(10) 0.0168(11) 0.0010(8) 0.0022(8) 0.0003(8)
C4 0.0152(10) 0.0143(10) 0.0127(10) 0.0013(8) 0.0027(8) 0.0047(8)
C5 0.0167(10) 0.0132(10) 0.0121(10) 0.0028(8) 0.0058(8) 0.0021(8)
C6 0.0133(10) 0.0113(10) 0.0159(10) 0.0017(8) 0.0046(8) 0.0034(8)
C7 0.0135(10) 0.0161(10) 0.0113(10) 0.0037(8) 0.0009(8) 0.0003(8)
C8 0.0158(10) 0.0183(11) 0.0138(10) 0.0035(9) 0.0009(8) 0.0021(8)
C9 0.0148(10) 0.0161(10) 0.0121(10) 0.0017(8) 0.0029(8) 0.0000(8)
Si3 0.0197(3) 0.0147(3) 0.0168(3) 0.0034(2) 0.0039(2) 0.0022(2)
Si4 0.0146(3) 0.0192(3) 0.0152(3) 0.0039(2) 0.0052(2) 0.0016(2)
Si5 0.0255(3) 0.0182(3) 0.0155(3) 0.0020(2) -0.0006(3) 0.0009(2)
Si6 0.0176(3) 0.0258(3) 0.0249(3) 0.0082(3) 0.0034(3) 0.0056(2)
Si7 0.0227(3) 0.0224(3) 0.0165(3) 0.0079(3) 0.0045(2) 0.0041(2)
Si8 0.0150(3) 0.0180(3) 0.0174(3) 0.0026(2) 0.0048(2) 0.0026(2)
Si9 0.0194(3) 0.0144(3) 0.0191(3) 0.0039(2) 0.0056(2) 0.0009(2)
C10 0.0270(12) 0.0239(12) 0.0212(12) 0.0016(10) 0.0046(10) 0.0072(10)
C11 0.0350(13) 0.0179(11) 0.0279(12) 0.0102(10) 0.0096(10) 0.0049(10)
C12 0.0295(13) 0.0205(12) 0.0285(13) 0.0002(10) 0.0021(10) 0.0004(10)
C13 0.0231(12) 0.0240(12) 0.0283(12) 0.0072(10) 0.0109(10) 0.0081(9)
C14 0.0241(12) 0.0282(12) 0.0184(11) 0.0040(10) 0.0078(9) 0.0034(9)
C15 0.0182(11) 0.0360(13) 0.0235(12) 0.0038(10) 0.0057(9) 0.0008(10)
C16 0.0326(13) 0.0202(11) 0.0204(12) 0.0018(9) 0.0067(10) 0.0072(9)
C17 0.0309(13) 0.0227(12) 0.0316(13) 0.0051(10) -0.0045(11) -0.0024(10)
C18 0.0482(16) 0.0248(13) 0.0207(12) 0.0007(10) -0.0010(11) 0.0045(11)
C19 0.0504(18) 0.0318(15) 0.098(3) -0.0068(16) 0.0393(17) 0.0077(13)
C20 0.0210(12) 0.0473(15) 0.0280(13) 0.0114(12) 0.0074(10) 0.0109(11)
C21 0.0254(14) 0.077(2) 0.0422(16) 0.0342(15) 0.0052(12) 0.0137(13)
C22 0.0273(12) 0.0318(13) 0.0181(11) 0.0076(10) 0.0072(10) 0.0030(10)
C23 0.0337(14) 0.0442(15) 0.0237(12) 0.0182(11) 0.0068(11) 0.0108(11)
C24 0.0371(14) 0.0261(13) 0.0340(14) 0.0143(11) 0.0091(11) 0.0068(11)
C25 0.0285(13) 0.0272(12) 0.0214(12) 0.0021(10) 0.0071(10) 0.0092(10)
C26 0.0184(11) 0.0278(12) 0.0330(13) 0.0095(10) 0.0089(10) 0.0035(9)
C27 0.0205(11) 0.0210(11) 0.0262(12) 0.0059(10) 0.0068(9) 0.0057(9)
C28 0.0266(13) 0.0176(11) 0.0364(14) 0.0049(10) 0.0035(10) -0.0015(9)
C29 0.0300(13) 0.0192(11) 0.0240(12) 0.0049(10) 0.0061(10) 0.0065(9)
C30 0.0306(13) 0.0232(12) 0.0270(12) 0.0097(10) 0.0094(10) 0.0025(10)
C31 0.0140(10) 0.0122(10) 0.0126(10) 0.0058(8) 0.0017(8) 0.0015(8)
C32 0.0148(10) 0.0142(10) 0.0149(10) 0.0067(8) 0.0029(8) 0.0025(8)
C33 0.0091(10) 0.0150(10) 0.0175(10) 0.0054(8) 0.0006(8) 0.0006(8)
C34 0.0158(10) 0.0124(10) 0.0154(10) 0.0076(8) 0.0024(8) 0.0019(8)
C35 0.0154(10) 0.0127(10) 0.0137(10) 0.0041(8) 0.0042(8) 0.0036(8)
C36 0.0119(10) 0.0106(10) 0.0172(10) 0.0075(8) 0.0027(8) 0.0013(8)
C37 0.0111(10) 0.0218(11) 0.0134(10) 0.0024(9) 0.0027(8) 0.0035(8)
C38 0.0140(10) 0.0162(10) 0.0162(10) 0.0019(9) 0.0009(8) 0.0021(8)
C39 0.0117(10) 0.0155(10) 0.0110(10) 0.0029(8) 0.0026(8) 0.0017(8)
Si10 0.0139(3) 0.0273(3) 0.0220(3) 0.0110(3) 0.0067(2) 0.0033(2)
Si11 0.0154(3) 0.0220(3) 0.0212(3) 0.0051(3) 0.0057(2) 0.0058(2)
Si12 0.0164(3) 0.0148(3) 0.0228(3) 0.0048(2) 0.0036(2) 0.0000(2)
Si13 0.0167(3) 0.0232(3) 0.0207(3) 0.0019(3) -0.0017(2) 0.0039(2)
Si14 0.0218(3) 0.0182(3) 0.0153(3) 0.0033(2) 0.0022(2) 0.0006(2)
Si15 0.0152(3) 0.0159(3) 0.0174(3) 0.0035(2) 0.0040(2) 0.0056(2)
Si16 0.0136(3) 0.0143(3) 0.0158(3) 0.0043(2) 0.0038(2) 0.0009(2)
C40 0.0195(12) 0.0321(13) 0.0336(13) 0.0158(11) 0.0051(10) 0.0037(10)
C41 0.0221(12) 0.0446(15) 0.0273(13) 0.0138(11) 0.0121(10) 0.0071(11)
C42 0.0181(12) 0.0316(13) 0.0347(13) 0.0134(11) 0.0064(10) -0.0015(10)
C43 0.0282(13) 0.0309(13) 0.0315(13) 0.0012(11) 0.0112(11) 0.0108(10)
C44 0.0184(12) 0.0307(13) 0.0343(13) 0.0093(11) 0.0029(10) 0.0073(10)
C45 0.0229(12) 0.0238(12) 0.0239(12) 0.0080(10) 0.0039(9) 0.0052(9)
C46 0.0383(14) 0.0237(12) 0.0310(13) 0.0135(11) 0.0118(11) 0.0057(10)
C47 0.0249(13) 0.0205(12) 0.0471(16) 0.0058(11) 0.0020(11) -0.0040(10)
C48 0.0270(12) 0.0200(12) 0.0359(14) 0.0095(10) 0.0085(10) 0.0064(9)
C49 0.0178(12) 0.0345(13) 0.0306(13) 0.0006(11) 0.0007(10) 0.0016(10)
C50 0.0285(13) 0.0315(13) 0.0236(12) 0.0058(10) -0.0016(10) 0.0110(10)
C51 0.0232(12) 0.0376(14) 0.0268(13) 0.0015(11) -0.0055(10) 0.0073(10)
C52 0.0351(14) 0.0277(13) 0.0239(12) 0.0100(10) 0.0039(10) 0.0051(10)
C53 0.0301(13) 0.0295(13) 0.0199(12) 0.0014(10) 0.0029(10) 0.0018(10)
C54 0.0246(12) 0.0222(12) 0.0189(11) 0.0008(9) 0.0081(9) 0.0011(9)
C55 0.0307(13) 0.0157(11) 0.0274(12) 0.0040(10) 0.0054(10) 0.0043(9)
C56 0.0319(13) 0.0315(13) 0.0262(13) 0.0066(10) 0.0114(10) 0.0157(10)
C57 0.0198(12) 0.0270(12) 0.0341(13) 0.0026(11) -0.0022(10) 0.0100(10)
C58 0.0198(12) 0.0288(12) 0.0253(12) 0.0109(10) 0.0061(9) 0.0009(9)
C59 0.0336(13) 0.0161(11) 0.0274(12) 0.0070(10) 0.0125(10) 0.0049(9)
C60 0.0295(13) 0.0195(11) 0.0231(12) 0.0094(10) 0.0020(10) -0.0015(9)

loop_
_atom_type_symbol
_atom_type_description
_atom_type_scat_dispersion_real
_atom_type_scat_dispersion_imag
_atom_type_scat_source
C C 0.0033 0.0016 'International Tables Vol C Tables 4.2.6.8 and 6.1.1.4'
H H 0.0000 0.0000 'International Tables Vol C Tables 4.2.6.8 and 6.1.1.4'
Si Si 0.0817 0.0704 'International Tables Vol C Tables 4.2.6.8 and 6.1.1.4'
Br Br -0.2901 2.4595 'International Tables Vol C Tables 4.2.6.8 and 6.1.1.4'

loop_
_geom_angle_atom_site_label_1
_geom_angle_atom_site_label_2
_geom_angle_atom_site_label_3
_geom_angle
C1 Si1 Si2 132.89(6)
C1 Si1 Br1 106.77(6)
Si2 Si1 Br1 106.39(3)
C31 Si2 Si1 124.10(6)
C31 Si2 Br2 113.11(6)
Si1 Si2 Br2 105.28(3)
C2 C1 C6 119.06(17)
C2 C1 Si1 126.69(14)
C6 C1 Si1 113.90(14)
C3 C2 C1 118.45(17)
C3 C2 C7 119.66(16)
C1 C2 C7 121.88(17)
C2 C3 C4 123.81(17)
C2 C3 H1 118.1
C4 C3 H1 118.1
C5 C4 C3 115.60(17)
C5 C4 C8 123.27(17)
C3 C4 C8 121.11(17)
C4 C5 C6 123.25(17)
C4 C5 H2 118.4
C6 C5 H2 118.4
C5 C6 C1 119.21(17)
C5 C6 C9 119.12(16)
C1 C6 C9 121.64(17)
C2 C7 Si3 114.59(13)
C2 C7 Si4 113.51(13)
Si3 C7 Si4 117.74(10)
C2 C7 H3 102.7
Si3 C7 H3 102.7
Si4 C7 H3 102.7
C4 C8 Si6 108.51(12)
C4 C8 Si7 113.44(13)
Si6 C8 Si7 108.24(10)
C4 C8 Si5 106.74(12)
Si6 C8 Si5 112.74(10)
Si7 C8 Si5 107.27(9)
C6 C9 Si9 116.45(13)
C6 C9 Si8 110.30(13)
Si9 C9 Si8 116.88(10)
C6 C9 H4 103.7
Si9 C9 H4 103.7
Si8 C9 H4 103.7
C11 Si3 C10 110.41(10)
C11 Si3 C12 107.47(10)
C10 Si3 C12 105.35(10)
C11 Si3 C7 107.99(9)
C10 Si3 C7 109.81(9)
C12 Si3 C7 115.76(9)
C14 Si4 C13 108.47(10)
C14 Si4 C15 106.36(10)
C13 Si4 C15 110.88(10)
C14 Si4 C7 108.33(9)
C13 Si4 C7 108.03(9)
C15 Si4 C7 114.60(9)
C16 Si5 C17 108.66(10)
C16 Si5 C18 106.66(10)
C17 Si5 C18 101.58(11)
C16 Si5 C8 108.87(9)
C17 Si5 C8 114.37(10)
C18 Si5 C8 116.15(9)
C19 Si6 C20 103.47(12)
C19 Si6 C21 109.60(14)
C20 Si6 C21 103.28(11)
C19 Si6 C8 111.27(11)
C20 Si6 C8 117.09(10)
C21 Si6 C8 111.52(10)
C22 Si7 C24 108.13(10)
C22 Si7 C23 105.97(10)
C24 Si7 C23 100.65(11)
C22 Si7 C8 110.18(9)
C24 Si7 C8 115.63(9)
C23 Si7 C8 115.44(10)
C27 Si8 C25 107.86(10)
C27 Si8 C26 108.57(10)
C25 Si8 C26 108.44(10)
C27 Si8 C9 108.67(9)
C25 Si8 C9 112.85(9)
C26 Si8 C9 110.34(9)
C29 Si9 C28 106.68(10)
C29 Si9 C30 111.31(10)
C28 Si9 C30 107.16(10)
C29 Si9 C9 109.81(9)
C28 Si9 C9 109.19(9)
C30 Si9 C9 112.47(9)
Si3 C10 H5 109.5
Si3 C10 H6 109.5
H5 C10 H6 109.5
Si3 C10 H7 109.5
H5 C10 H7 109.5
H6 C10 H7 109.5
Si3 C11 H8 109.5
Si3 C11 H9 109.5
H8 C11 H9 109.5
Si3 C11 H10 109.5
H8 C11 H10 109.5
H9 C11 H10 109.5
Si3 C12 H11 109.5
Si3 C12 H12 109.5
H11 C12 H12 109.5
Si3 C12 H13 109.5
H11 C12 H13 109.5
H12 C12 H13 109.5
Si4 C13 H14 109.5
Si4 C13 H15 109.5
H14 C13 H15 109.5
Si4 C13 H16 109.5
H14 C13 H16 109.5
H15 C13 H16 109.5
Si4 C14 H17 109.5
Si4 C14 H18 109.5
H17 C14 H18 109.5
Si4 C14 H19 109.5
H17 C14 H19 109.5
H18 C14 H19 109.5
Si4 C15 H20 109.5
Si4 C15 H21 109.5
H20 C15 H21 109.5
Si4 C15 H22 109.5
H20 C15 H22 109.5
H21 C15 H22 109.5
Si5 C16 H23 109.5
Si5 C16 H24 109.5
H23 C16 H24 109.5
Si5 C16 H25 109.5
H23 C16 H25 109.5
H24 C16 H25 109.5
Si5 C17 H26 109.5
Si5 C17 H27 109.5
H26 C17 H27 109.5
Si5 C17 H28 109.5
H26 C17 H28 109.5
H27 C17 H28 109.5
Si5 C18 H29 109.5
Si5 C18 H30 109.5
H29 C18 H30 109.5
Si5 C18 H31 109.5
H29 C18 H31 109.5
H30 C18 H31 109.5
Si6 C19 H32 109.5
Si6 C19 H33 109.5
H32 C19 H33 109.5
Si6 C19 H34 109.5
H32 C19 H34 109.5
H33 C19 H34 109.5
Si6 C20 H35 109.5
Si6 C20 H36 109.5
H35 C20 H36 109.5
Si6 C20 H37 109.5
H35 C20 H37 109.5
H36 C20 H37 109.5
Si6 C21 H38 109.5
Si6 C21 H39 109.5
H38 C21 H39 109.5
Si6 C21 H40 109.5
H38 C21 H40 109.5
H39 C21 H40 109.5
Si7 C22 H41 109.5
Si7 C22 H42 109.5
H41 C22 H42 109.5
Si7 C22 H43 109.5
H41 C22 H43 109.5
H42 C22 H43 109.5
Si7 C23 H44 109.5
Si7 C23 H45 109.5
H44 C23 H45 109.5
Si7 C23 H46 109.5
H44 C23 H46 109.5
H45 C23 H46 109.5
Si7 C24 H47 109.5
Si7 C24 H48 109.5
H47 C24 H48 109.5
Si7 C24 H49 109.5
H47 C24 H49 109.5
H48 C24 H49 109.5
Si8 C25 H50 109.5
Si8 C25 H51 109.5
H50 C25 H51 109.5
Si8 C25 H52 109.5
H50 C25 H52 109.5
H51 C25 H52 109.5
Si8 C26 H53 109.5
Si8 C26 H54 109.5
H53 C26 H54 109.5
Si8 C26 H55 109.5
H53 C26 H55 109.5
H54 C26 H55 109.5
Si8 C27 H56 109.5
Si8 C27 H57 109.5
H56 C27 H57 109.5
Si8 C27 H58 109.5
H56 C27 H58 109.5
H57 C27 H58 109.5
Si9 C28 H59 109.5
Si9 C28 H60 109.5
H59 C28 H60 109.5
Si9 C28 H61 109.5
H59 C28 H61 109.5
H60 C28 H61 109.5
Si9 C29 H62 109.5
Si9 C29 H63 109.5
H62 C29 H63 109.5
Si9 C29 H64 109.5
H62 C29 H64 109.5
H63 C29 H64 109.5
Si9 C30 H65 109.5
Si9 C30 H66 109.5
H65 C30 H66 109.5
Si9 C30 H67 109.5
H65 C30 H67 109.5
H66 C30 H67 109.5
C36 C31 C32 119.07(17)
C36 C31 Si2 117.48(14)
C32 C31 Si2 123.44(14)
C33 C32 C31 118.59(17)
C33 C32 C37 119.21(17)
C31 C32 C37 122.16(17)
C32 C33 C34 124.03(18)
C32 C33 H68 118.0
C34 C33 H68 118.0
C35 C34 C33 115.69(17)
C35 C34 C38 122.64(17)
C33 C34 C38 121.53(17)
C34 C35 C36 123.33(17)
C34 C35 H69 118.3
C36 C35 H69 118.3
C35 C36 C31 119.25(17)
C35 C36 C39 118.34(16)
C31 C36 C39 122.39(17)
C32 C37 Si10 115.70(13)
C32 C37 Si11 112.17(13)
Si10 C37 Si11 116.47(10)
C32 C37 H70 103.4
Si10 C37 H70 103.4
Si11 C37 H70 103.4
C34 C38 Si13 111.07(13)
C34 C38 Si14 116.41(13)
Si13 C38 Si14 105.31(9)
C34 C38 Si12 104.89(12)
Si13 C38 Si12 111.33(10)
Si14 C38 Si12 107.88(9)
C36 C39 Si15 116.06(13)
C36 C39 Si16 110.91(12)
Si15 C39 Si16 117.97(9)
C36 C39 H71 103.1
Si15 C39 H71 103.1
Si16 C39 H71 103.1
C42 Si10 C40 106.63(10)
C42 Si10 C41 105.75(10)
C40 Si10 C41 110.04(10)
C42 Si10 C37 117.04(9)
C40 Si10 C37 109.21(9)
C41 Si10 C37 108.03(10)
C45 Si11 C44 108.69(10)
C45 Si11 C43 108.24(10)
C44 Si11 C43 106.69(10)
C45 Si11 C37 110.15(9)
C44 Si11 C37 112.34(9)
C43 Si11 C37 110.59(10)
C46 Si12 C48 104.75(10)
C46 Si12 C47 107.72(11)
C48 Si12 C47 105.04(10)
C46 Si12 C38 110.76(9)
C48 Si12 C38 113.55(9)
C47 Si12 C38 114.35(9)
C50 Si13 C51 106.08(10)
C50 Si13 C49 107.24(10)
C51 Si13 C49 102.51(10)
C50 Si13 C38 110.80(9)
C51 Si13 C38 114.63(9)
C49 Si13 C38 114.81(10)
C52 Si14 C54 102.76(10)
C52 Si14 C53 108.41(10)
C54 Si14 C53 102.18(10)
C52 Si14 C38 112.22(9)
C54 Si14 C38 118.67(9)
C53 Si14 C38 111.60(9)
C55 Si15 C57 107.77(10)
C55 Si15 C56 109.31(10)
C57 Si15 C56 107.38(10)
C55 Si15 C39 109.42(9)
C57 Si15 C39 107.92(9)
C56 Si15 C39 114.80(9)
C60 Si16 C59 108.16(10)
C60 Si16 C58 106.94(10)
C59 Si16 C58 108.70(10)
C60 Si16 C39 113.14(9)
C59 Si16 C39 107.33(9)
C58 Si16 C39 112.43(9)
Si10 C40 H72 109.5
Si10 C40 H73 109.5
H72 C40 H73 109.5
Si10 C40 H74 109.5
H72 C40 H74 109.5
H73 C40 H74 109.5
Si10 C41 H75 109.5
Si10 C41 H76 109.5
H75 C41 H76 109.5
Si10 C41 H77 109.5
H75 C41 H77 109.5
H76 C41 H77 109.5
Si10 C42 H78 109.5
Si10 C42 H79 109.5
H78 C42 H79 109.5
Si10 C42 H80 109.5
H78 C42 H80 109.5
H79 C42 H80 109.5
Si11 C43 H81 109.5
Si11 C43 H82 109.5
H81 C43 H82 109.5
Si11 C43 H83 109.5
H81 C43 H83 109.5
H82 C43 H83 109.5
Si11 C44 H84 109.5
Si11 C44 H85 109.5
H84 C44 H85 109.5
Si11 C44 H86 109.5
H84 C44 H86 109.5
H85 C44 H86 109.5
Si11 C45 H87 109.5
Si11 C45 H88 109.5
H87 C45 H88 109.5
Si11 C45 H89 109.5
H87 C45 H89 109.5
H88 C45 H89 109.5
Si12 C46 H90 109.5
Si12 C46 H91 109.5
H90 C46 H91 109.5
Si12 C46 H92 109.5
H90 C46 H92 109.5
H91 C46 H92 109.5
Si12 C47 H93 109.5
Si12 C47 H94 109.5
H93 C47 H94 109.5
Si12 C47 H95 109.5
H93 C47 H95 109.5
H94 C47 H95 109.5
Si12 C48 H96 109.5
Si12 C48 H97 109.5
H96 C48 H97 109.5
Si12 C48 H98 109.5
H96 C48 H98 109.5
H97 C48 H98 109.5
Si13 C49 H99 109.5
Si13 C49 H100 109.5
H99 C49 H100 109.5
Si13 C49 H101 109.5
H99 C49 H101 109.5
H100 C49 H101 109.5
Si13 C50 H102 109.5
Si13 C50 H103 109.5
H102 C50 H103 109.5
Si13 C50 H104 109.5
H102 C50 H104 109.5
H103 C50 H104 109.5
Si13 C51 H105 109.5
Si13 C51 H106 109.5
H105 C51 H106 109.5
Si13 C51 H107 109.5
H105 C51 H107 109.5
H106 C51 H107 109.5
Si14 C52 H108 109.5
Si14 C52 H109 109.5
H108 C52 H109 109.5
Si14 C52 H110 109.5
H108 C52 H110 109.5
H109 C52 H110 109.5
Si14 C53 H111 109.5
Si14 C53 H112 109.5
H111 C53 H112 109.5
Si14 C53 H113 109.5
H111 C53 H113 109.5
H112 C53 H113 109.5
Si14 C54 H114 109.5
Si14 C54 H115 109.5
H114 C54 H115 109.5
Si14 C54 H116 109.5
H114 C54 H116 109.5
H115 C54 H116 109.5
Si15 C55 H117 109.5
Si15 C55 H118 109.5
H117 C55 H118 109.5
Si15 C55 H119 109.5
H117 C55 H119 109.5
H118 C55 H119 109.5
Si15 C56 H120 109.5
Si15 C56 H121 109.5
H120 C56 H121 109.5
Si15 C56 H122 109.5
H120 C56 H122 109.5
H121 C56 H122 109.5
Si15 C57 H123 109.5
Si15 C57 H124 109.5
H123 C57 H124 109.5
Si15 C57 H125 109.5
H123 C57 H125 109.5
H124 C57 H125 109.5
Si16 C58 H126 109.5
Si16 C58 H127 109.5
H126 C58 H127 109.5
Si16 C58 H128 109.5
H126 C58 H128 109.5
H127 C58 H128 109.5
Si16 C59 H129 109.5
Si16 C59 H130 109.5
H129 C59 H130 109.5
Si16 C59 H131 109.5
H129 C59 H131 109.5
H130 C59 H131 109.5
Si16 C60 H132 109.5
Si16 C60 H133 109.5
H132 C60 H133 109.5
Si16 C60 H134 109.5
H132 C60 H134 109.5
H133 C60 H134 109.5

loop_
_geom_bond_atom_site_label_1
_geom_bond_atom_site_label_2
_geom_bond_distance
Si1 C1 1.8851(19)
Si1 Si2 2.2264(8)
Si1 Br1 2.2467(6)
Si2 C31 1.8915(19)
Si2 Br2 2.2554(6)
C1 C2 1.416(3)
C1 C6 1.417(3)
C2 C3 1.403(3)
C2 C7 1.517(3)
C3 C4 1.405(3)
C3 H1 0.9500
C4 C5 1.398(3)
C4 C8 1.558(3)
C5 C6 1.402(3)
C5 H2 0.9500
C6 C9 1.523(3)
C7 Si3 1.898(2)
C7 Si4 1.9042(19)
C7 H3 1.0000
C8 Si6 1.922(2)
C8 Si7 1.936(2)
C8 Si5 1.936(2)
C9 Si9 1.906(2)
C9 Si8 1.909(2)
C9 H4 1.0000
Si3 C11 1.866(2)
Si3 C10 1.868(2)
Si3 C12 1.869(2)
Si4 C14 1.868(2)
Si4 C13 1.871(2)
Si4 C15 1.875(2)
Si5 C16 1.871(2)
Si5 C17 1.878(2)
Si5 C18 1.881(2)
Si6 C19 1.864(3)
Si6 C20 1.870(2)
Si6 C21 1.874(2)
Si7 C22 1.877(2)
Si7 C24 1.879(2)
Si7 C23 1.887(2)
Si8 C27 1.864(2)
Si8 C25 1.866(2)
Si8 C26 1.871(2)
Si9 C29 1.864(2)
Si9 C28 1.869(2)
Si9 C30 1.877(2)
C10 H5 0.9800
C10 H6 0.9800
C10 H7 0.9800
C11 H8 0.9800
C11 H9 0.9800
C11 H10 0.9800
C12 H11 0.9800
C12 H12 0.9800
C12 H13 0.9800
C13 H14 0.9800
C13 H15 0.9800
C13 H16 0.9800
C14 H17 0.9800
C14 H18 0.9800
C14 H19 0.9800
C15 H20 0.9800
C15 H21 0.9800
C15 H22 0.9800
C16 H23 0.9800
C16 H24 0.9800
C16 H25 0.9800
C17 H26 0.9800
C17 H27 0.9800
C17 H28 0.9800
C18 H29 0.9800
C18 H30 0.9800
C18 H31 0.9800
C19 H32 0.9800
C19 H33 0.9800
C19 H34 0.9800
C20 H35 0.9800
C20 H36 0.9800
C20 H37 0.9800
C21 H38 0.9800
C21 H39 0.9800
C21 H40 0.9800
C22 H41 0.9800
C22 H42 0.9800
C22 H43 0.9800
C23 H44 0.9800
C23 H45 0.9800
C23 H46 0.9800
C24 H47 0.9800
C24 H48 0.9800
C24 H49 0.9800
C25 H50 0.9800
C25 H51 0.9800
C25 H52 0.9800
C26 H53 0.9800
C26 H54 0.9800
C26 H55 0.9800
C27 H56 0.9800
C27 H57 0.9800
C27 H58 0.9800
C28 H59 0.9800
C28 H60 0.9800
C28 H61 0.9800
C29 H62 0.9800
C29 H63 0.9800
C29 H64 0.9800
C30 H65 0.9800
C30 H66 0.9800
C30 H67 0.9800
C31 C36 1.416(3)
C31 C32 1.425(3)
C32 C33 1.397(3)
C32 C37 1.519(3)
C33 C34 1.404(3)
C33 H68 0.9500
C34 C35 1.401(3)
C34 C38 1.557(3)
C35 C36 1.404(3)
C35 H69 0.9500
C36 C39 1.524(2)
C37 Si10 1.899(2)
C37 Si11 1.912(2)
C37 H70 1.0000
C38 Si13 1.937(2)
C38 Si14 1.938(2)
C38 Si12 1.939(2)
C39 Si15 1.9020(19)
C39 Si16 1.9039(19)
C39 H71 1.0000
Si10 C42 1.861(2)
Si10 C40 1.868(2)
Si10 C41 1.876(2)
Si11 C45 1.868(2)
Si11 C44 1.875(2)
Si11 C43 1.875(2)
Si12 C46 1.870(2)
Si12 C48 1.871(2)
Si12 C47 1.878(2)
Si13 C50 1.876(2)
Si13 C51 1.881(2)
Si13 C49 1.885(2)
Si14 C52 1.876(2)
Si14 C54 1.878(2)
Si14 C53 1.887(2)
Si15 C55 1.852(2)
Si15 C57 1.869(2)
Si15 C56 1.876(2)
Si16 C60 1.859(2)
Si16 C59 1.862(2)
Si16 C58 1.871(2)
C40 H72 0.9800
C40 H73 0.9800
C40 H74 0.9800
C41 H75 0.9800
C41 H76 0.9800
C41 H77 0.9800
C42 H78 0.9800
C42 H79 0.9800
C42 H80 0.9800
C43 H81 0.9800
C43 H82 0.9800
C43 H83 0.9800
C44 H84 0.9800
C44 H85 0.9800
C44 H86 0.9800
C45 H87 0.9800
C45 H88 0.9800
C45 H89 0.9800
C46 H90 0.9800
C46 H91 0.9800
C46 H92 0.9800
C47 H93 0.9800
C47 H94 0.9800
C47 H95 0.9800
C48 H96 0.9800
C48 H97 0.9800
C48 H98 0.9800
C49 H99 0.9800
C49 H100 0.9800
C49 H101 0.9800
C50 H102 0.9800
C50 H103 0.9800
C50 H104 0.9800
C51 H105 0.9800
C51 H106 0.9800
C51 H107 0.9800
C52 H108 0.9800
C52 H109 0.9800
C52 H110 0.9800
C53 H111 0.9800
C53 H112 0.9800
C53 H113 0.9800
C54 H114 0.9800
C54 H115 0.9800
C54 H116 0.9800
C55 H117 0.9800
C55 H118 0.9800
C55 H119 0.9800
C56 H120 0.9800
C56 H121 0.9800
C56 H122 0.9800
C57 H123 0.9800
C57 H124 0.9800
C57 H125 0.9800
C58 H126 0.9800
C58 H127 0.9800
C58 H128 0.9800
C59 H129 0.9800
C59 H130 0.9800
C59 H131 0.9800
C60 H132 0.9800
C60 H133 0.9800
C60 H134 0.9800

loop_
_geom_torsion_atom_site_label_1
_geom_torsion_atom_site_label_2
_geom_torsion_atom_site_label_3
_geom_torsion_atom_site_label_4
_geom_torsion
C1 Si1 Si2 C31 -179.19(10)
Br1 Si1 Si2 C31 -46.06(8)
C1 Si1 Si2 Br2 48.24(9)
Br1 Si1 Si2 Br2 -178.63(2)
Si2 Si1 C1 C2 31.0(2)
Br1 Si1 C1 C2 -101.98(16)
Si2 Si1 C1 C6 -155.96(11)
Br1 Si1 C1 C6 71.02(14)
C6 C1 C2 C3 -7.7(3)
Si1 C1 C2 C3 164.93(14)
C6 C1 C2 C7 172.91(17)
Si1 C1 C2 C7 -14.4(3)
C1 C2 C3 C4 1.8(3)
C7 C2 C3 C4 -178.89(17)
C2 C3 C4 C5 4.4(3)
C2 C3 C4 C8 -177.29(17)
C3 C4 C5 C6 -4.8(3)
C8 C4 C5 C6 176.96(17)
C4 C5 C6 C1 -1.0(3)
C4 C5 C6 C9 176.76(17)
C2 C1 C6 C5 7.4(3)
Si1 C1 C6 C5 -166.15(14)
C2 C1 C6 C9 -170.26(17)
Si1 C1 C6 C9 16.2(2)
C3 C2 C7 Si3 67.8(2)
C1 C2 C7 Si3 -112.89(17)
C3 C2 C7 Si4 -71.4(2)
C1 C2 C7 Si4 107.90(18)
C5 C4 C8 Si6 -119.13(17)
C3 C4 C8 Si6 62.7(2)
C5 C4 C8 Si7 1.2(2)
C3 C4 C8 Si7 -176.93(14)
C5 C4 C8 Si5 119.12(17)
C3 C4 C8 Si5 -59.0(2)
C5 C6 C9 Si9 48.9(2)
C1 C6 C9 Si9 -133.38(16)
C5 C6 C9 Si8 -87.33(18)
C1 C6 C9 Si8 90.37(19)
C2 C7 Si3 C11 163.83(14)
Si4 C7 Si3 C11 -58.76(13)
C2 C7 Si3 C10 43.39(16)
Si4 C7 Si3 C10 -179.20(10)
C2 C7 Si3 C12 -75.70(16)
Si4 C7 Si3 C12 61.71(14)
C2 C7 Si4 C14 -143.42(14)
Si3 C7 Si4 C14 78.73(13)
C2 C7 Si4 C13 -26.10(16)
Si3 C7 Si4 C13 -163.95(11)
C2 C7 Si4 C15 98.04(15)
Si3 C7 Si4 C15 -39.81(14)
C4 C8 Si5 C16 -31.60(15)
Si6 C8 Si5 C16 -150.64(10)
Si7 C8 Si5 C16 90.30(11)
C4 C8 Si5 C17 90.14(14)
Si6 C8 Si5 C17 -28.90(14)
Si7 C8 Si5 C17 -147.96(10)
C4 C8 Si5 C18 -151.96(13)
Si6 C8 Si5 C18 89.00(13)
Si7 C8 Si5 C18 -30.06(14)
C4 C8 Si6 C19 63.87(17)
Si7 C8 Si6 C19 -59.63(15)
Si5 C8 Si6 C19 -178.12(13)
C4 C8 Si6 C20 -54.79(16)
Si7 C8 Si6 C20 -178.30(10)
Si5 C8 Si6 C20 63.21(14)
C4 C8 Si6 C21 -173.42(14)
Si7 C8 Si6 C21 63.08(13)
Si5 C8 Si6 C21 -55.41(14)
C4 C8 Si7 C22 63.30(15)
Si6 C8 Si7 C22 -176.22(10)
Si5 C8 Si7 C22 -54.31(12)
C4 C8 Si7 C24 -59.66(16)
Si6 C8 Si7 C24 60.81(13)
Si5 C8 Si7 C24 -177.27(10)
C4 C8 Si7 C23 -176.74(13)
Si6 C8 Si7 C23 -56.26(13)
Si5 C8 Si7 C23 65.65(13)
C6 C9 Si8 C27 -61.79(15)
Si9 C9 Si8 C27 162.16(11)
C6 C9 Si8 C25 57.79(16)
Si9 C9 Si8 C25 -78.26(13)
C6 C9 Si8 C26 179.29(13)
Si9 C9 Si8 C26 43.24(14)
C6 C9 Si9 C29 34.20(17)
Si8 C9 Si9 C29 167.56(10)
C6 C9 Si9 C28 150.84(14)
Si8 C9 Si9 C28 -75.79(13)
C6 C9 Si9 C30 -90.33(16)
Si8 C9 Si9 C30 43.03(14)
Si1 Si2 C31 C36 107.11(14)
Br2 Si2 C31 C36 -123.47(13)
Si1 Si2 C31 C32 -74.02(17)
Br2 Si2 C31 C32 55.40(17)
C36 C31 C32 C33 -2.0(3)
Si2 C31 C32 C33 179.16(14)
C36 C31 C32 C37 175.63(17)
Si2 C31 C32 C37 -3.2(3)
C31 C32 C33 C34 0.8(3)
C37 C32 C33 C34 -176.87(18)
C32 C33 C34 C35 0.4(3)
C32 C33 C34 C38 -175.28(17)
C33 C34 C35 C36 -0.5(3)
C38 C34 C35 C36 175.15(17)
C34 C35 C36 C31 -0.7(3)
C34 C35 C36 C39 177.76(17)
C32 C31 C36 C35 1.9(3)
Si2 C31 C36 C35 -179.15(13)
C32 C31 C36 C39 -176.45(16)
Si2 C31 C36 C39 2.5(2)
C33 C32 C37 Si10 -67.0(2)
C31 C32 C37 Si10 115.35(17)
C33 C32 C37 Si11 69.9(2)
C31 C32 C37 Si11 -107.75(18)
C35 C34 C38 Si13 154.24(15)
C33 C34 C38 Si13 -30.4(2)
C35 C34 C38 Si14 33.8(2)
C33 C34 C38 Si14 -150.85(15)
C35 C34 C38 Si12 -85.37(19)
C33 C34 C38 Si12 90.02(18)
C35 C36 C39 Si15 57.4(2)
C31 C36 C39 Si15 -124.17(17)
C35 C36 C39 Si16 -80.78(18)
C31 C36 C39 Si16 97.61(18)
C32 C37 Si10 C42 65.04(17)
Si11 C37 Si10 C42 -69.98(14)
C32 C37 Si10 C40 -56.16(17)
Si11 C37 Si10 C40 168.82(11)
C32 C37 Si10 C41 -175.83(14)
Si11 C37 Si10 C41 49.15(13)
C32 C37 Si11 C45 27.46(17)
Si10 C37 Si11 C45 164.01(10)
C32 C37 Si11 C44 -93.86(15)
Si10 C37 Si11 C44 42.69(14)
C32 C37 Si11 C43 147.06(14)
Si10 C37 Si11 C43 -76.39(13)
C34 C38 Si12 C46 -27.45(15)
Si13 C38 Si12 C46 92.76(12)
Si14 C38 Si12 C46 -152.16(10)
C34 C38 Si12 C48 90.09(14)
Si13 C38 Si12 C48 -149.70(10)
Si14 C38 Si12 C48 -34.63(13)
C34 C38 Si12 C47 -149.39(13)
Si13 C38 Si12 C47 -29.17(14)
Si14 C38 Si12 C47 85.90(12)
C34 C38 Si13 C50 -46.30(16)
Si14 C38 Si13 C50 80.54(11)
Si12 C38 Si13 C50 -162.80(10)
C34 C38 Si13 C51 -166.32(13)
Si14 C38 Si13 C51 -39.47(13)
Si12 C38 Si13 C51 77.19(13)
C34 C38 Si13 C49 75.37(15)
Si14 C38 Si13 C49 -157.79(10)
Si12 C38 Si13 C49 -41.13(13)
C34 C38 Si14 C52 72.87(16)
Si13 C38 Si14 C52 -50.64(12)
Si12 C38 Si14 C52 -169.63(10)
C34 C38 Si14 C54 -46.83(17)
Si13 C38 Si14 C54 -170.34(9)
Si12 C38 Si14 C54 70.67(12)
C34 C38 Si14 C53 -165.21(14)
Si13 C38 Si14 C53 71.28(12)
Si12 C38 Si14 C53 -47.71(13)
C36 C39 Si15 C55 24.36(17)
Si16 C39 Si15 C55 159.55(11)
C36 C39 Si15 C57 141.37(14)
Si16 C39 Si15 C57 -83.43(13)
C36 C39 Si15 C56 -98.95(15)
Si16 C39 Si15 C56 36.25(15)
C36 C39 Si16 C60 55.66(16)
Si15 C39 Si16 C60 -81.68(13)
C36 C39 Si16 C59 -63.58(15)
Si15 C39 Si16 C59 159.09(11)
C36 C39 Si16 C58 176.94(13)
Si15 C39 Si16 C58 39.61(14)
